data_4063670
loop_
_publ_author_name
'Fischer, Reinald'
'Langer, Jens'
'Krieck, Sven'
'G\"orls, Helmar'
'Westerhausen, Matthias'

_publ_section_title
;
 Coordination Behavior of Calcocene and Its Use as a Synthon for
 Heteroleptic Organocalcium Compounds
;
_journal_issue 6
_journal_name_full Organometallics
_journal_page_first 1359
_journal_paper_doi 10.1021/om100806f
_journal_volume 30
_journal_year 2011
_chemical_formula_moiety 'C30 H40 Ca2 O4, C7 H8'
_chemical_formula_sum 'C37 H48 Ca2 O4'
_chemical_formula_weight 636.91
_space_group_IT_number 13
_symmetry_cell_setting monoclinic
_symmetry_space_group_name_Hall '-P 2yac'
_symmetry_space_group_name_H-M 'P 1 2/n 1'
_atom_sites_solution_hydrogens geom
_atom_sites_solution_primary direct
_atom_sites_solution_secondary difmap
_audit_creation_method SHELXL-97
_cell_angle_alpha 90.00
_cell_angle_beta 95.284(3)
_cell_angle_gamma 90.00
_cell_formula_units_Z 2
_cell_length_a 14.1216(9)
_cell_length_b 8.0719(6)
_cell_length_c 15.5962(9)
_cell_measurement_reflns_used 11670
_cell_measurement_temperature 183(2)
_cell_measurement_theta_max 27.48
_cell_measurement_theta_min 2.04
_cell_volume 1770.2(2)
_computing_cell_refinement DENZO
_computing_data_collection COLLECT
_computing_data_reduction DENZO
_computing_molecular_graphics SHELXTL/PC
_computing_publication_material SHELXL-97
_computing_structure_refinement 'SHELXL-97 (Sheldrick, 1997)'
_computing_structure_solution 'SHELXS-97 (Sheldrick, 1990)'
_diffrn_ambient_temperature 183(2)
_diffrn_measured_fraction_theta_full 0.996
_diffrn_measured_fraction_theta_max 0.996
_diffrn_measurement_device_type KappaCCD
_diffrn_measurement_method 'phi- + omega-scan'
_diffrn_radiation_monochromator graphite
_diffrn_radiation_source 'fine-focus sealed tube'
_diffrn_radiation_type MoK\a
_diffrn_radiation_wavelength 0.71073
_diffrn_reflns_av_R_equivalents 0.0744
_diffrn_reflns_av_sigmaI/netI 0.0859
_diffrn_reflns_limit_h_max 17
_diffrn_reflns_limit_h_min -18
_diffrn_reflns_limit_k_max 10
_diffrn_reflns_limit_k_min -9
_diffrn_reflns_limit_l_max 20
_diffrn_reflns_limit_l_min -20
_diffrn_reflns_number 11670
_diffrn_reflns_theta_full 27.48
_diffrn_reflns_theta_max 27.48
_diffrn_reflns_theta_min 2.04
_exptl_absorpt_coefficient_mu 0.358
_exptl_absorpt_correction_type none
_exptl_crystal_colour colourless
_exptl_crystal_density_diffrn 1.195
_exptl_crystal_density_method 'not measured'
_exptl_crystal_description prism
_exptl_crystal_F_000 684
_exptl_crystal_size_max 0.05
_exptl_crystal_size_mid 0.05
_exptl_crystal_size_min 0.05
_refine_diff_density_max 0.336
_refine_diff_density_min -0.302
_refine_diff_density_rms 0.059
_refine_ls_extinction_method none
_refine_ls_goodness_of_fit_ref 0.994
_refine_ls_hydrogen_treatment constr
_refine_ls_matrix_type full
_refine_ls_number_parameters 198
_refine_ls_number_reflns 4048
_refine_ls_number_restraints 0
_refine_ls_restrained_S_all 0.994
_refine_ls_R_factor_all 0.1020
_refine_ls_R_factor_gt 0.0496
_refine_ls_shift/su_max 0.000
_refine_ls_shift/su_mean 0.000
_refine_ls_structure_factor_coef Fsqd
_refine_ls_weighting_details 'calc w=1/[\s^2^(Fo^2^)+(0.0419P)^2^+0.2930P] where P=(Fo^2^+2Fc^2^)/3'
_refine_ls_weighting_scheme calc
_refine_ls_wR_factor_gt 0.0928
_refine_ls_wR_factor_ref 0.1102
_reflns_number_gt 2565
_reflns_number_total 4048
_reflns_threshold_expression >2sigma(I)
_cod_data_source_file om100806f_si_001.cif
_cod_data_source_block FO3574
_cod_original_sg_symbol_H-M 'P 2/n'
_cod_database_code 4063670

loop_
_symmetry_equiv_pos_as_xyz
'x, y, z'
'-x+1/2, y, -z+1/2'
'-x, -y, -z'
'x-1/2, -y, z-1/2'

loop_
_atom_site_label
_atom_site_type_symbol
_atom_site_fract_x
_atom_site_fract_y
_atom_site_fract_z
_atom_site_U_iso_or_equiv
_atom_site_adp_type
_atom_site_occupancy
_atom_site_symmetry_multiplicity
_atom_site_calc_flag
_atom_site_refinement_flags
Ca1 Ca 0.79024(3) 0.59266(6) 0.14485(3) 0.02347(14) Uani 1 1 d .
O1 O 0.72255(12) 0.7236(2) 0.00974(10) 0.0329(4) Uani 1 1 d .
O2 O 0.88374(11) 0.8195(2) 0.09865(10) 0.0325(4) Uani 1 1 d .
C1 C 0.62861(15) 0.6742(3) 0.20108(13) 0.0272(5) Uani 1 1 d .
C2 C 0.62798(16) 0.8461(3) 0.18660(14) 0.0296(5) Uani 1 1 d .
H2A H 0.6855 0.9050 0.2010 0.035 Uiso 1 1 calc R
C3 C 0.54932(18) 0.9364(3) 0.15267(15) 0.0362(6) Uani 1 1 d .
H3A H 0.5538 1.0526 0.1441 0.043 Uiso 1 1 calc R
C4 C 0.46461(18) 0.8541(3) 0.13166(16) 0.0394(6) Uani 1 1 d .
H4A H 0.4099 0.9135 0.1088 0.047 Uiso 1 1 calc R
C5 C 0.45992(17) 0.6858(3) 0.14399(15) 0.0365(6) Uani 1 1 d .
H5A H 0.4017 0.6289 0.1300 0.044 Uiso 1 1 calc R
C6 C 0.54001(16) 0.5986(3) 0.17680(14) 0.0315(5) Uani 1 1 d .
H6A H 0.5349 0.4820 0.1833 0.038 Uiso 1 1 calc R
C7 C 0.7538(2) 0.3147(3) 0.05020(18) 0.0510(8) Uani 1 1 d .
H7A H 0.6931 0.2901 0.0142 0.061 Uiso 1 1 calc R
C8 C 0.8353(3) 0.3784(3) 0.01996(18) 0.0558(9) Uani 1 1 d .
H8A H 0.8425 0.4088 -0.0413 0.067 Uiso 1 1 calc R
C9 C 0.9093(2) 0.3645(3) 0.0846(2) 0.0523(8) Uani 1 1 d .
H9A H 0.9782 0.3825 0.0773 0.063 Uiso 1 1 calc R
C10 C 0.8734(2) 0.2888(3) 0.15571(17) 0.0454(7) Uani 1 1 d .
H10A H 0.9125 0.2439 0.2072 0.055 Uiso 1 1 calc R
C11 C 0.7775(2) 0.2589(3) 0.13481(17) 0.0432(7) Uani 1 1 d .
H11A H 0.7363 0.1879 0.1686 0.052 Uiso 1 1 calc R
C12 C 0.62712(18) 0.6979(4) -0.02662(16) 0.0430(7) Uani 1 1 d .
H12A H 0.6239 0.7126 -0.0892 0.064 Uiso 1 1 calc R
H12B H 0.5850 0.7782 -0.0022 0.064 Uiso 1 1 calc R
H12C H 0.6070 0.5853 -0.0134 0.064 Uiso 1 1 calc R
C13 C 0.75344(18) 0.8890(3) -0.00233(16) 0.0373(6) Uani 1 1 d .
H13A H 0.7225 0.9648 0.0365 0.045 Uiso 1 1 calc R
H13B H 0.7357 0.9242 -0.0625 0.045 Uiso 1 1 calc R
C14 C 0.85849(19) 0.8959(3) 0.01694(15) 0.0396(6) Uani 1 1 d .
H14A H 0.8898 0.8371 -0.0285 0.047 Uiso 1 1 calc R
H14B H 0.8801 1.0126 0.0183 0.047 Uiso 1 1 calc R
C15 C 0.98223(17) 0.8426(4) 0.12544(17) 0.0430(7) Uani 1 1 d .
H15A H 0.9959 0.9613 0.1312 0.065 Uiso 1 1 calc R
H15B H 1.0206 0.7944 0.0825 0.065 Uiso 1 1 calc R
H15C H 0.9978 0.7879 0.1810 0.065 Uiso 1 1 calc R
C1T C 0.7500 0.5539(6) -0.2500 0.0733(15) Uani 1 2 d S
H1TA H 0.7500 0.4362 -0.2500 0.088 Uiso 1 2 calc SR
C2T C 0.8322(2) 0.6380(5) -0.2278(2) 0.0643(9) Uani 1 1 d .
H2TA H 0.8894 0.5790 -0.2120 0.077 Uiso 1 1 calc R
C3T C 0.8326(2) 0.8083(4) -0.22810(17) 0.0514(8) Uani 1 1 d .
H3TA H 0.8903 0.8663 -0.2131 0.062 Uiso 1 1 calc R
C4T C 0.7500 0.8959(5) -0.2500 0.0464(10) Uani 1 2 d S
C5T C 0.7500 1.0796(6) -0.2500 0.097(2) Uani 1 2 d S
H5TA H 0.6850 1.1201 -0.2467 0.145 Uiso 0.50 1 calc PR
H5TB H 0.7741 1.1201 -0.3031 0.145 Uiso 0.50 1 calc PR
H5TC H 0.7909 1.1201 -0.2002 0.145 Uiso 0.50 1 calc PR

loop_
_atom_site_aniso_label
_atom_site_aniso_U_11
_atom_site_aniso_U_22
_atom_site_aniso_U_33
_atom_site_aniso_U_23
_atom_site_aniso_U_13
_atom_site_aniso_U_12
Ca1 0.0286(2) 0.0190(2) 0.0229(2) -0.0007(2) 0.00304(17) 0.0006(2)
O1 0.0442(10) 0.0250(9) 0.0291(8) 0.0029(7) 0.0005(8) 0.0028(8)
O2 0.0360(10) 0.0331(10) 0.0289(8) 0.0041(7) 0.0054(7) -0.0071(8)
C1 0.0281(12) 0.0304(14) 0.0228(11) -0.0017(10) 0.0017(10) 0.0024(10)
C2 0.0303(13) 0.0303(14) 0.0276(12) -0.0007(10) 0.0000(10) -0.0036(10)
C3 0.0421(15) 0.0268(14) 0.0391(13) 0.0034(11) 0.0001(12) 0.0033(11)
C4 0.0327(14) 0.0443(17) 0.0399(14) 0.0028(12) -0.0042(12) 0.0110(12)
C5 0.0273(13) 0.0422(17) 0.0385(14) -0.0010(12) -0.0050(11) -0.0075(12)
C6 0.0343(13) 0.0270(13) 0.0326(12) 0.0004(11) 0.0003(10) -0.0027(12)
C7 0.067(2) 0.0298(16) 0.0512(17) -0.0202(14) -0.0185(15) 0.0088(14)
C8 0.103(3) 0.0320(17) 0.0344(14) -0.0013(12) 0.0170(17) 0.0249(17)
C9 0.0532(18) 0.0328(17) 0.074(2) -0.0098(15) 0.0198(17) 0.0155(13)
C10 0.067(2) 0.0253(14) 0.0414(15) -0.0025(12) -0.0110(14) 0.0163(14)
C11 0.063(2) 0.0189(14) 0.0485(16) -0.0034(12) 0.0080(15) -0.0065(12)
C12 0.0504(17) 0.0445(18) 0.0314(13) -0.0023(12) -0.0105(12) 0.0007(13)
C13 0.0521(16) 0.0276(15) 0.0324(12) 0.0077(11) 0.0057(11) 0.0025(12)
C14 0.0561(16) 0.0320(15) 0.0321(12) 0.0098(12) 0.0120(12) -0.0003(13)
C15 0.0366(15) 0.0523(18) 0.0412(14) 0.0010(13) 0.0093(12) -0.0103(13)
C1T 0.106(5) 0.046(3) 0.075(3) 0.000 0.039(3) 0.000
C2T 0.065(2) 0.078(3) 0.0516(18) 0.0068(18) 0.0119(17) 0.024(2)
C3T 0.0407(16) 0.072(2) 0.0423(16) -0.0146(16) 0.0090(13) -0.0007(16)
C4T 0.055(2) 0.043(2) 0.044(2) 0.000 0.0226(19) 0.000
C5T 0.118(5) 0.054(3) 0.133(5) 0.000 0.083(4) 0.000

loop_
_atom_type_symbol
_atom_type_description
_atom_type_scat_dispersion_real
_atom_type_scat_dispersion_imag
_atom_type_scat_source
C C 0.0033 0.0016 'International Tables Vol C Tables 4.2.6.8 and 6.1.1.4'
H H 0.0000 0.0000 'International Tables Vol C Tables 4.2.6.8 and 6.1.1.4'
O O 0.0106 0.0060 'International Tables Vol C Tables 4.2.6.8 and 6.1.1.4'
Ca Ca 0.2262 0.3064 'International Tables Vol C Tables 4.2.6.8 and 6.1.1.4'

loop_
_geom_angle_atom_site_label_1
_geom_angle_atom_site_label_2
_geom_angle_atom_site_label_3
_geom_angle
_geom_angle_site_symmetry_1
_geom_angle_site_symmetry_3
O2 Ca1 O1 66.34(5) . .
O2 Ca1 C1 115.50(7) . .
O1 Ca1 C1 84.07(6) . .
O2 Ca1 C1 83.05(6) . 2_655
O1 Ca1 C1 140.24(7) . 2_655
C1 Ca1 C1 87.19(8) . 2_655
O2 Ca1 C11 140.94(7) . .
O1 Ca1 C11 111.02(7) . .
C1 Ca1 C11 102.45(8) . .
C1 Ca1 C11 108.74(8) 2_655 .
O2 Ca1 C7 123.30(8) . .
O1 Ca1 C7 81.40(7) . .
C1 Ca1 C7 105.34(9) . .
C1 Ca1 C7 138.16(8) 2_655 .
C11 Ca1 C7 30.10(8) . .
O2 Ca1 C10 117.34(8) . .
O1 Ca1 C10 124.79(7) . .
C1 Ca1 C10 126.47(8) . .
C1 Ca1 C10 91.11(8) 2_655 .
C11 Ca1 C10 29.62(8) . .
C7 Ca1 C10 49.15(8) . .
O2 Ca1 C9 92.19(8) . .
O1 Ca1 C9 101.43(8) . .
C1 Ca1 C9 151.25(9) . .
C1 Ca1 C9 104.61(9) 2_655 .
C11 Ca1 C9 49.09(9) . .
C7 Ca1 C9 48.94(9) . .
C10 Ca1 C9 29.86(8) . .
O2 Ca1 C8 95.64(8) . .
O1 Ca1 C8 76.08(7) . .
C1 Ca1 C8 132.16(10) . .
C1 Ca1 C8 134.15(9) 2_655 .
C11 Ca1 C8 49.05(8) . .
C7 Ca1 C8 29.48(9) . .
C10 Ca1 C8 48.96(8) . .
C9 Ca1 C8 29.55(9) . .
O2 Ca1 C2 89.85(6) . .
O1 Ca1 C2 70.74(5) . .
C1 Ca1 C2 25.70(7) . .
C1 Ca1 C2 85.07(6) 2_655 .
C11 Ca1 C2 127.35(8) . .
C7 Ca1 C2 122.65(8) . .
C10 Ca1 C2 151.92(8) . .
C9 Ca1 C2 170.28(8) . .
C8 Ca1 C2 140.75(8) . .
O2 Ca1 Ca1 120.34(4) . 2_655
O1 Ca1 Ca1 130.77(4) . 2_655
C1 Ca1 Ca1 47.72(5) . 2_655
C1 Ca1 Ca1 46.68(5) 2_655 2_655
C11 Ca1 Ca1 91.61(6) . 2_655
C7 Ca1 Ca1 116.12(7) . 2_655
C10 Ca1 Ca1 96.61(6) . 2_655
C9 Ca1 Ca1 125.24(7) . 2_655
C8 Ca1 Ca1 140.57(6) . 2_655
C2 Ca1 Ca1 61.04(4) . 2_655
C13 O1 C12 111.94(19) . .
C13 O1 Ca1 114.54(13) . .
C12 O1 Ca1 123.60(14) . .
C15 O2 C14 111.16(18) . .
C15 O2 Ca1 123.94(14) . .
C14 O2 Ca1 119.72(14) . .
C2 C1 C6 113.0(2) . .
C2 C1 Ca1 100.85(14) . .
C6 C1 Ca1 125.65(16) . .
C2 C1 Ca1 112.77(15) . 2_655
C6 C1 Ca1 115.74(15) . 2_655
Ca1 C1 Ca1 85.60(7) . 2_655
C3 C2 C1 124.8(2) . .
C3 C2 Ca1 145.40(16) . .
C1 C2 Ca1 53.46(11) . .
C3 C2 H2A 117.6 . .
C1 C2 H2A 117.6 . .
Ca1 C2 H2A 75.8 . .
C4 C3 C2 118.8(2) . .
C4 C3 H3A 120.6 . .
C2 C3 H3A 120.6 . .
C5 C4 C3 119.6(2) . .
C5 C4 H4A 120.2 . .
C3 C4 H4A 120.2 . .
C4 C5 C6 120.3(2) . .
C4 C5 H5A 119.9 . .
C6 C5 H5A 119.9 . .
C5 C6 C1 123.4(2) . .
C5 C6 H6A 118.3 . .
C1 C6 H6A 118.3 . .
C8 C7 C11 107.8(3) . .
C8 C7 Ca1 75.87(16) . .
C11 C7 Ca1 74.76(14) . .
C8 C7 H7A 125.5 . .
C11 C7 H7A 125.5 . .
Ca1 C7 H7A 125.5 . .
C7 C8 C9 108.5(3) . .
C7 C8 Ca1 74.64(15) . .
C9 C8 Ca1 75.02(15) . .
C7 C8 H8A 125.3 . .
C9 C8 H8A 125.3 . .
Ca1 C8 H8A 125.3 . .
C8 C9 C10 107.9(3) . .
C8 C9 Ca1 75.43(15) . .
C10 C9 Ca1 75.03(15) . .
C8 C9 H9A 125.4 . .
C10 C9 H9A 125.4 . .
Ca1 C9 H9A 125.4 . .
C11 C10 C9 107.9(3) . .
C11 C10 Ca1 74.63(15) . .
C9 C10 Ca1 75.11(15) . .
C11 C10 H10A 125.5 . .
C9 C10 H10A 125.5 . .
Ca1 C10 H10A 125.5 . .
C10 C11 C7 107.9(3) . .
C10 C11 Ca1 75.76(15) . .
C7 C11 Ca1 75.14(15) . .
C10 C11 H11A 125.4 . .
C7 C11 H11A 125.4 . .
Ca1 C11 H11A 125.4 . .
O1 C12 H12A 109.5 . .
O1 C12 H12B 109.5 . .
H12A C12 H12B 109.5 . .
O1 C12 H12C 109.5 . .
H12A C12 H12C 109.5 . .
H12B C12 H12C 109.5 . .
O1 C13 C14 108.7(2) . .
O1 C13 H13A 109.9 . .
C14 C13 H13A 109.9 . .
O1 C13 H13B 109.9 . .
C14 C13 H13B 109.9 . .
H13A C13 H13B 108.3 . .
O2 C14 C13 109.03(19) . .
O2 C14 H14A 109.9 . .
C13 C14 H14A 109.9 . .
O2 C14 H14B 109.9 . .
C13 C14 H14B 109.9 . .
H14A C14 H14B 108.3 . .
O2 C15 H15A 109.5 . .
O2 C15 H15B 109.5 . .
H15A C15 H15B 109.5 . .
O2 C15 H15C 109.5 . .
H15A C15 H15C 109.5 . .
H15B C15 H15C 109.5 . .
C2T C1T C2T 120.2(5) . 2_654
C2T C1T H1TA 119.9 . .
C2T C1T H1TA 119.9 2_654 .
C1T C2T C3T 120.1(4) . .
C1T C2T H2TA 120.0 . .
C3T C2T H2TA 120.0 . .
C2T C3T C4T 120.6(3) . .
C2T C3T H3TA 119.7 . .
C4T C3T H3TA 119.7 . .
C3T C4T C3T 118.4(4) 2_654 .
C3T C4T C5T 120.8(2) 2_654 .
C3T C4T C5T 120.8(2) . .
C4T C5T H5TA 109.5 . .
C4T C5T H5TB 109.5 . .
H5TA C5T H5TB 109.5 . .
C4T C5T H5TC 109.5 . .
H5TA C5T H5TC 109.5 . .
H5TB C5T H5TC 109.5 . .

loop_
_geom_bond_atom_site_label_1
_geom_bond_atom_site_label_2
_geom_bond_distance
_geom_bond_site_symmetry_2
Ca1 O2 2.4066(16) .
Ca1 O1 2.4700(16) .
Ca1 C1 2.604(2) .
Ca1 C1 2.648(2) 2_655
Ca1 C11 2.704(2) .
Ca1 C7 2.709(3) .
Ca1 C10 2.718(3) .
Ca1 C9 2.719(3) .
Ca1 C8 2.724(3) .
Ca1 C2 3.183(2) .
O1 C13 1.422(3) .
O1 C12 1.428(3) .
O2 C15 1.427(3) .
O2 C14 1.431(3) .
C1 C2 1.405(3) .
C1 C6 1.412(3) .
C1 Ca1 2.648(2) 2_655
C2 C3 1.392(3) .
C2 H2A 0.9500 .
C3 C4 1.381(4) .
C3 H3A 0.9500 .
C4 C5 1.374(4) .
C4 H4A 0.9500 .
C5 C6 1.389(3) .
C5 H5A 0.9500 .
C6 H6A 0.9500 .
C7 C8 1.383(4) .
C7 C11 1.405(4) .
C7 H7A 1.0000 .
C8 C9 1.388(4) .
C8 H8A 1.0000 .
C9 C10 1.401(4) .
C9 H9A 1.0000 .
C10 C11 1.386(4) .
C10 H10A 1.0000 .
C11 H11A 1.0000 .
C12 H12A 0.9800 .
C12 H12B 0.9800 .
C12 H12C 0.9800 .
C13 C14 1.487(3) .
C13 H13A 0.9900 .
C13 H13B 0.9900 .
C14 H14A 0.9900 .
C14 H14B 0.9900 .
C15 H15A 0.9800 .
C15 H15B 0.9800 .
C15 H15C 0.9800 .
C1T C2T 1.362(4) .
C1T C2T 1.362(4) 2_654
C1T H1TA 0.9500 .
C2T C3T 1.375(5) .
C2T H2TA 0.9500 .
C3T C4T 1.380(4) .
C3T H3TA 0.9500 .
C4T C3T 1.380(4) 2_654
C4T C5T 1.483(6) .
C5T H5TA 0.9800 .
C5T H5TB 0.9800 .
C5T H5TC 0.9800 .
